data_6000594
loop_
_publ_author_name
'Ruchaud, N.'
'Grannec, J.'
'Tressaud, A.'
'Gravereau, P.'

_publ_section_title
;
 The palladium(II) ordered pyrochlore: CsPdAlF6
;
_journal_coden_ASTM CMCAEK
_journal_name_full
;
 Comptes Rendus de l'Academie des Sciences, Serie IIb: Mecanique,
 Physique, Chimie, Astronomie
;
_journal_page_first 507
_journal_page_last 513
_journal_volume 321
_journal_year 1995
_chemical_formula_sum 'Al Cs F6 Pd'
_space_group_name_H-M_alt 'P n m a'
_cell_angle_alpha 90.000
_cell_angle_beta 90.000
_cell_angle_gamma 90.000
_cell_length_a 7.5230
_cell_length_b 7.1610
_cell_length_c 10.2580
_cell_volume 552.62
_cod_database_code 6000594

loop_
_atom_site_label
_atom_site_fract_x
_atom_site_fract_y
_atom_site_fract_z
? ? ? ?
